data_2015964
loop_
_publ_author_name
'Seijas, Luis E.'
'Delgado, Gerzon E.'
'Mora, Asilo\'e J.'
'Bahsas, Ali'
'Brice\~no, Alexander'

_publ_section_title
;
 (2<i>S</i>)-1-Carbamoylpyrrolidine-2-carboxylic acid
;
_journal_coeditor_code SK3108
_journal_issue 5
_journal_name_full 'Acta Crystallographica Section C'
_journal_page_first o303
_journal_page_last o305
_journal_paper_doi 10.1107/S0108270107014102
_journal_volume 63
_journal_year 2007
_chemical_formula_iupac 'C6 H10 N2 O3'
_chemical_formula_moiety 'C6 H10 N2 O3'
_chemical_formula_sum 'C6 H10 N2 O3'
_chemical_formula_weight 158.16
_chemical_melting_point 476.15
_chemical_name_common N-carbamoyl-L-proline
_chemical_name_systematic
;
(2S)-1-Carbamoylpyrrolidine-2-carboxylic acid
;
_space_group_IT_number 19
_symmetry_cell_setting orthorhombic
_symmetry_space_group_name_Hall 'P 2ac 2ab'
_symmetry_space_group_name_H-M 'P 21 21 21'
_atom_sites_solution_hydrogens geom
_atom_sites_solution_primary direct
_atom_sites_solution_secondary difmap
_audit_creation_method SHELXL-97
_cell_angle_alpha 90.00
_cell_angle_beta 90.00
_cell_angle_gamma 90.00
_cell_formula_units_Z 4
_cell_length_a 6.4711(13)
_cell_length_b 9.781(2)
_cell_length_c 12.524(3)
_cell_measurement_reflns_used 5814
_cell_measurement_temperature 298(2)
_cell_measurement_theta_max 27.6
_cell_measurement_theta_min 2.1
_cell_volume 792.7(3)
_computing_cell_refinement CrystalClear
_computing_data_collection 'CrystalClear (Rigaku/MSC, 2000)'
_computing_data_reduction 'CrystalStructure (Rigaku/MSC & Rigaku Corporation, 2004)'
_computing_molecular_graphics 'DIAMOND (Brandenburg, 2001)'
_computing_publication_material 'SHELXL97 and PLATON (Spek, 2003)'
_computing_structure_refinement 'SHELXL97 (Sheldrick, 1997)'
_computing_structure_solution 'SHELXS97 (Sheldrick, 1997)'
_diffrn_ambient_temperature 298(2)
_diffrn_detector_area_resol_mean 14.6306
_diffrn_measured_fraction_theta_full 0.992
_diffrn_measured_fraction_theta_max 0.849
_diffrn_measurement_device
;
Mercury (2x2 bin mode)
;
_diffrn_measurement_device_type 'Rigaku AFC-7S Mercury'
_diffrn_measurement_method \w
_diffrn_radiation_monochromator graphite
_diffrn_radiation_source 'normal-focus sealed tube'
_diffrn_radiation_type MoK\a
_diffrn_radiation_wavelength 0.71070
_diffrn_reflns_av_R_equivalents 0.0310
_diffrn_reflns_av_sigmaI/netI 0.0165
_diffrn_reflns_limit_h_max 7
_diffrn_reflns_limit_h_min -7
_diffrn_reflns_limit_k_max 11
_diffrn_reflns_limit_k_min -11
_diffrn_reflns_limit_l_max 11
_diffrn_reflns_limit_l_min -14
_diffrn_reflns_number 9201
_diffrn_reflns_theta_full 25.00
_diffrn_reflns_theta_max 27.85
_diffrn_reflns_theta_min 2.64
_diffrn_standards_decay_% 0
_diffrn_standards_interval_count 0
_diffrn_standards_interval_time 0
_diffrn_standards_number 0
_exptl_absorpt_coefficient_mu 0.107
_exptl_absorpt_correction_T_max 0.988
_exptl_absorpt_correction_T_min 0.978
_exptl_absorpt_correction_type multi-scan
_exptl_absorpt_process_details '(Jacobson, 1998)'
_exptl_crystal_colour colourless
_exptl_crystal_density_diffrn 1.325
_exptl_crystal_density_method 'not measured'
_exptl_crystal_description rectangular
_exptl_crystal_F_000 336
_exptl_crystal_size_max 0.50
_exptl_crystal_size_mid 0.20
_exptl_crystal_size_min 0.10
_refine_diff_density_max 0.170
_refine_diff_density_min -0.220
_refine_ls_abs_structure_details 'not refined'
_refine_ls_extinction_method none
_refine_ls_goodness_of_fit_ref 1.054
_refine_ls_hydrogen_treatment constr
_refine_ls_matrix_type full
_refine_ls_number_parameters 100
_refine_ls_number_reflns 952
_refine_ls_number_restraints 0
_refine_ls_restrained_S_all 1.054
_refine_ls_R_factor_all 0.0574
_refine_ls_R_factor_gt 0.0478
_refine_ls_shift/su_max 0.000
_refine_ls_shift/su_mean 0.000
_refine_ls_structure_factor_coef Fsqd
_refine_ls_weighting_details 'calc w=1/[\s^2^(Fo^2^)+(0.0794P)^2^+0.1139P] where P=(Fo^2^+2Fc^2^)/3'
_refine_ls_weighting_scheme calc
_refine_ls_wR_factor_gt 0.1227
_refine_ls_wR_factor_ref 0.1322
_reflns_number_gt 815
_reflns_number_total 952
_reflns_threshold_expression >2sigma(I)
_cod_data_source_file sk3108.cif
_cod_data_source_block I
_cod_database_code 2015964
_cod_database_fobs_code 2015964

loop_
_symmetry_equiv_pos_as_xyz
'x, y, z'
'-x+1/2, -y, z+1/2'
'-x, y+1/2, -z+1/2'
'x+1/2, -y+1/2, -z'

loop_
_atom_site_type_symbol
_atom_site_label
_atom_site_fract_x
_atom_site_fract_y
_atom_site_fract_z
_atom_site_U_iso_or_equiv
_atom_site_adp_type
_atom_site_calc_flag
_atom_site_refinement_flags
_atom_site_occupancy
O O1 0.2908(4) -0.2258(2) 0.63959(15) 0.0680(7) Uani d . 1
O O2 0.1765(3) -0.2552(2) 0.80525(14) 0.0622(6) Uani d . 1
H H2 0.1063 -0.3147 0.7768 0.093 Uiso calc R 1
O O3 0.0783(3) 0.0654(2) 0.75829(14) 0.0570(6) Uani d . 1
N N1 0.3357(4) -0.0071(2) 0.86443(19) 0.0547(6) Uani d . 1
N N2 0.0763(6) 0.1280(3) 0.9320(2) 0.0800(9) Uani d . 1
H H2A -0.0362 0.1735 0.9235 0.096 Uiso calc R 1
H H2B 0.1344 0.1249 0.9937 0.096 Uiso calc R 1
C C1 0.4437(6) -0.0273(3) 0.9657(3) 0.0693(9) Uani d . 1
H H1A 0.3492 -0.0565 1.0214 0.083 Uiso calc R 1
H H1B 0.5132 0.0556 0.9884 0.083 Uiso calc R 1
C C2 0.5963(7) -0.1379(5) 0.9390(3) 0.0994(14) Uani d . 1
H H2C 0.7260 -0.1215 0.9757 0.119 Uiso calc R 1
H H2D 0.5434 -0.2262 0.9613 0.119 Uiso calc R 1
C C3 0.6285(5) -0.1367(4) 0.8243(3) 0.0824(11) Uani d . 1
H H3A 0.6569 -0.2282 0.7983 0.099 Uiso calc R 1
H H3B 0.7439 -0.0780 0.8058 0.099 Uiso calc R 1
C C4 0.4264(5) -0.0815(3) 0.7754(2) 0.0564(7) Uani d . 1
H H4 0.4590 -0.0176 0.7175 0.068 Uiso calc R 1
C C5 0.2887(4) -0.1943(3) 0.7334(2) 0.0497(6) Uani d . 1
C C6 0.1603(5) 0.0626(3) 0.8499(2) 0.0526(7) Uani d . 1

loop_
_atom_site_aniso_label
_atom_site_aniso_U_11
_atom_site_aniso_U_22
_atom_site_aniso_U_33
_atom_site_aniso_U_12
_atom_site_aniso_U_13
_atom_site_aniso_U_23
O1 0.0761(14) 0.0782(14) 0.0495(11) -0.0144(13) 0.0109(10) -0.0041(10)
O2 0.0718(13) 0.0677(14) 0.0472(10) -0.0220(12) 0.0033(10) 0.0037(9)
O3 0.0599(12) 0.0598(12) 0.0514(10) 0.0108(11) -0.0077(10) -0.0065(9)
N1 0.0533(13) 0.0539(13) 0.0569(13) 0.0007(12) -0.0085(11) -0.0029(10)
N2 0.087(2) 0.097(2) 0.0562(14) 0.0314(19) -0.0161(14) -0.0216(15)
C1 0.070(2) 0.074(2) 0.0634(18) 0.0006(19) -0.0188(16) 0.0050(15)
C2 0.086(3) 0.122(3) 0.090(3) 0.036(3) -0.017(2) 0.015(3)
C3 0.0503(17) 0.083(2) 0.114(3) 0.0087(18) -0.0121(19) -0.010(2)
C4 0.0504(16) 0.0549(16) 0.0639(16) -0.0053(15) 0.0045(13) 0.0019(13)
C6 0.0560(15) 0.0490(15) 0.0527(14) -0.0024(14) -0.0059(13) -0.0049(12)
C5 0.0473(14) 0.0520(15) 0.0498(14) 0.0034(12) 0.0022(11) 0.0049(11)

loop_
_atom_type_symbol
_atom_type_description
_atom_type_scat_dispersion_real
_atom_type_scat_dispersion_imag
_atom_type_scat_source
C C 0.0033 0.0016 'International Tables Vol C Tables 4.2.6.8 and 6.1.1.4'
H H 0.0000 0.0000 'International Tables Vol C Tables 4.2.6.8 and 6.1.1.4'
N N 0.0061 0.0033 'International Tables Vol C Tables 4.2.6.8 and 6.1.1.4'
O O 0.0106 0.0060 'International Tables Vol C Tables 4.2.6.8 and 6.1.1.4'

loop_
_geom_angle_atom_site_label_1
_geom_angle_atom_site_label_2
_geom_angle_atom_site_label_3
_geom_angle
_geom_angle_publ_flag
C5 O2 H2 109.5 ?
C6 N1 C4 119.6(2) yes
C6 N1 C1 126.4(3) yes
C4 N1 C1 113.9(3) yes
C6 N2 H2A 120.0 ?
C6 N2 H2B 120.0 ?
H2A N2 H2B 120.0 ?
N1 C1 C2 102.6(3) yes
N1 C1 H1A 111.3 ?
C2 C1 H1A 111.3 ?
N1 C1 H1B 111.3 ?
C2 C1 H1B 111.3 ?
H1A C1 H1B 109.2 ?
C3 C2 C1 108.0(3) yes
C3 C2 H2C 110.1 ?
C1 C2 H2C 110.1 ?
C3 C2 H2D 110.1 ?
C1 C2 H2D 110.1 ?
H2C C2 H2D 108.4 ?
C2 C3 C4 105.9(3) yes
C2 C3 H3A 110.6 ?
C4 C3 H3A 110.6 ?
C2 C3 H3B 110.6 ?
C4 C3 H3B 110.6 ?
H3A C3 H3B 108.7 ?
N1 C4 C5 113.2(2) yes
N1 C4 C3 102.3(3) yes
C5 C4 C3 112.5(3) yes
N1 C4 H4 109.6 ?
C5 C4 H4 109.6 ?
C3 C4 H4 109.6 ?
O3 C6 N2 121.4(3) yes
O3 C6 N1 119.4(3) yes
N2 C6 N1 119.3(3) yes
O1 C5 O2 124.0(3) yes
O1 C5 C4 121.0(3) yes
O2 C5 C4 115.0(2) yes

loop_
_geom_bond_atom_site_label_1
_geom_bond_atom_site_label_2
_geom_bond_distance
_geom_bond_publ_flag
O1 C5 1.215(3) yes
O2 C5 1.300(3) yes
O2 H2 0.8200 ?
O3 C6 1.265(3) yes
N1 C6 1.337(4) yes
N1 C4 1.455(4) yes
N1 C1 1.462(4) yes
N2 C6 1.327(4) yes
N2 H2A 0.8600 ?
N2 H2B 0.8600 ?
C1 C2 1.503(5) yes
C1 H1A 0.9700 ?
C1 H1B 0.9700 ?
C2 C3 1.452(6) yes
C2 H2C 0.9700 ?
C2 H2D 0.9700 ?
C3 C4 1.542(5) yes
C3 H3A 0.9700 ?
C3 H3B 0.9700 ?
C4 C5 1.513(4) yes
C4 H4 0.9800 ?

loop_
_geom_hbond_atom_site_label_D
_geom_hbond_atom_site_label_H
_geom_hbond_atom_site_label_A
_geom_hbond_site_symmetry_A
_geom_hbond_distance_DH
_geom_hbond_distance_HA
_geom_hbond_distance_DA
_geom_hbond_angle_DHA
O2 H2 O3 3_546 0.82 1.73 2.536(3) 167
N2 H2A O1 3_556 0.86 2.08 2.914(4) 165
N2 H2B O1 2 0.86 2.13 2.901(3) 149

loop_
_cod_related_entry_id
_cod_related_entry_database
_cod_related_entry_code
1 ChemSpider 188343
